data_7158354
loop_
_publ_author_name
'McNaughton, Daniel A.'
'To, Tsz Ying Teresa'
'Hawkins, Bryson A.'
'Hibbs, David E.'
'Gale, Philip A.'

_publ_section_title
;
 Delivering anion transporters to lipid bilayers in water.
;
_journal_issue 44
_journal_name_full 'Organic &amp; biomolecular chemistry'
_journal_page_first 9624
_journal_page_last 9628
_journal_paper_doi 10.1039/d1ob02041b
_journal_volume 19
_journal_year 2021
_chemical_formula_moiety 'C21 H23 N3 O4'
_chemical_formula_sum 'C21 H23 N3 O4'
_chemical_formula_weight 381.42
_space_group_crystal_system monoclinic
_space_group_IT_number 15
_space_group_name_Hall '-C 2yc'
_space_group_name_H-M_alt 'C 1 2/c 1'
_atom_sites_solution_hydrogens geom
_atom_sites_solution_primary dual
_audit_creation_date 2021-07-19
_audit_creation_method
;
Olex2 1.3
(compiled 2020.11.12 svn.r5f609507 for OlexSys, GUI svn.r6272)
;
_audit_update_record
;
2021-09-11 deposited with the CCDC.	2021-10-21 downloaded from the CCDC.
;
_cell_angle_alpha 90
_cell_angle_beta 94.680(2)
_cell_angle_gamma 90
_cell_formula_units_Z 8
_cell_length_a 42.9415(11)
_cell_length_b 6.2417(2)
_cell_length_c 13.2277(3)
_cell_measurement_reflns_used 18681
_cell_measurement_temperature 150.0(2)
_cell_measurement_theta_max 29.1430
_cell_measurement_theta_min 3.4900
_cell_volume 3533.57(17)
_computing_cell_refinement 'CrysAlisPro 1.171.41.105a (Rigaku OD, 2021)'
_computing_data_collection 'CrysAlisPro 1.171.41.105a (Rigaku OD, 2021)'
_computing_data_reduction 'CrysAlisPro 1.171.41.105a (Rigaku OD, 2021)'
_computing_molecular_graphics 'Olex2 1.3 (Dolomanov et al., 2009)'
_computing_publication_material 'Olex2 1.3 (Dolomanov et al., 2009)'
_computing_structure_refinement 'SHELXL 2017/1 (Sheldrick, 2015)'
_computing_structure_solution 'SHELXT  (Sheldrick, 2015)'
_diffrn_ambient_environment N~2~
_diffrn_ambient_temperature 150.0(2)
_diffrn_detector 'CCD plate'
_diffrn_detector_area_resol_mean 5.2474
_diffrn_detector_type Atlas
_diffrn_measured_fraction_theta_full 0.999
_diffrn_measured_fraction_theta_max 0.999
_diffrn_measurement_details
;
List of Runs (angles in degrees, time in seconds):

  # Type    Start    End  Width  t~exp~   \w     \q     \k     \f   Frames
#--------------------------------------------------------------------------
  1  \w    -58.00  40.00   1.00   20.00    --   11.41 -57.00 150.00   98
  2  \w    -15.00  83.00   1.00   20.00    --   11.41  57.00-180.00   98
  3  \w    -17.00  55.00   1.00   20.00    --   11.41  57.00  90.00   72
  4  \w      3.00  81.00   1.00   20.00    --   11.41  57.00 -60.00   78
  5  \w    -23.00  40.00   1.00   20.00    --   11.41 -57.00-150.00   63
  6  \w    -19.00  40.00   1.00   20.00    --   11.41 -57.00 -90.00   59
  7  \w    -55.00  40.00   1.00   20.00    --   11.41 -57.00  30.00   95
;
_diffrn_measurement_device 'four-circle diffractometer'
_diffrn_measurement_device_type 'SuperNova, Dual, Cu at home/near, Atlas'
_diffrn_measurement_method '\w scans'
_diffrn_orient_matrix_type 'CrysAlisPro convention (1999,Acta A55,543-557)'
_diffrn_orient_matrix_UB_11 0.0139745000
_diffrn_orient_matrix_UB_12 0.0193408000
_diffrn_orient_matrix_UB_13 -0.0236186000
_diffrn_orient_matrix_UB_21 -0.0034554000
_diffrn_orient_matrix_UB_22 -0.0875332000
_diffrn_orient_matrix_UB_23 -0.0332753000
_diffrn_orient_matrix_UB_31 -0.0082181000
_diffrn_orient_matrix_UB_32 0.0698420000
_diffrn_orient_matrix_UB_33 -0.0350511000
_diffrn_radiation_monochromator mirror
_diffrn_radiation_probe x-ray
_diffrn_radiation_type 'Mo K\a'
_diffrn_radiation_wavelength 0.71073
_diffrn_reflns_av_R_equivalents 0.0344
_diffrn_reflns_av_unetI/netI 0.0204
_diffrn_reflns_Laue_measured_fraction_full 0.999
_diffrn_reflns_Laue_measured_fraction_max 0.999
_diffrn_reflns_limit_h_max 53
_diffrn_reflns_limit_h_min -53
_diffrn_reflns_limit_k_max 7
_diffrn_reflns_limit_k_min -7
_diffrn_reflns_limit_l_max 16
_diffrn_reflns_limit_l_min -16
_diffrn_reflns_number 25030
_diffrn_reflns_point_group_measured_fraction_full 0.999
_diffrn_reflns_point_group_measured_fraction_max 0.999
_diffrn_reflns_theta_full 25.242
_diffrn_reflns_theta_max 26.371
_diffrn_reflns_theta_min 2.856
_diffrn_source 'micro-focus sealed X-ray tube'
_diffrn_source_type 'SuperNova (Mo) X-ray Source'
_exptl_absorpt_coefficient_mu 0.101
_exptl_absorpt_correction_T_max 1.000
_exptl_absorpt_correction_T_min 0.381
_exptl_absorpt_correction_type gaussian
_exptl_absorpt_process_details
;
CrysAlisPro 1.171.41.105a (Rigaku Oxford Diffraction, 2021)
Numerical absorption correction based on gaussian integration over
a multifaceted crystal model
Empirical absorption correction using spherical harmonics,
implemented in SCALE3 ABSPACK scaling algorithm.
;
_exptl_crystal_colour 'clear reddish red'
_exptl_crystal_colour_lustre clear
_exptl_crystal_colour_modifier reddish
_exptl_crystal_colour_primary red
_exptl_crystal_density_diffrn 1.434
_exptl_crystal_description irregular
_exptl_crystal_F_000 1616
_exptl_crystal_recrystallization_method 'Slow Evaporation fron DCM'
_exptl_crystal_size_max 0.374
_exptl_crystal_size_mid 0.325
_exptl_crystal_size_min 0.168
_refine_diff_density_max 0.298
_refine_diff_density_min -0.173
_refine_diff_density_rms 0.041
_refine_ls_extinction_method none
_refine_ls_goodness_of_fit_ref 1.029
_refine_ls_hydrogen_treatment constr
_refine_ls_matrix_type full
_refine_ls_number_parameters 253
_refine_ls_number_reflns 3615
_refine_ls_number_restraints 0
_refine_ls_restrained_S_all 1.029
_refine_ls_R_factor_all 0.0471
_refine_ls_R_factor_gt 0.0397
_refine_ls_shift/su_max 0.001
_refine_ls_shift/su_mean 0.000
_refine_ls_structure_factor_coef Fsqd
_refine_ls_weighting_details 'w=1/[\s^2^(Fo^2^)+(0.0431P)^2^+3.6324P] where P=(Fo^2^+2Fc^2^)/3'
_refine_ls_weighting_scheme calc
_refine_ls_wR_factor_gt 0.0943
_refine_ls_wR_factor_ref 0.0990
_reflns_Friedel_coverage 0.000
_reflns_number_gt 3157
_reflns_number_total 3615
_reflns_threshold_expression 'I > 2\s(I)'
_cod_data_source_file d1ob02041b2.cif
_cod_data_source_block 21bh014
_cod_depositor_comments 'Adding full bibliography for 7158352--7158354.cif.'
_cod_database_code 7158354
_shelx_shelxl_version_number 2017/1
_chemical_oxdiff_formula 'C21 H23 N3 O4'
_chemical_oxdiff_usercomment cd030
_shelx_space_group_comment
;
The symmetry employed for this shelxl refinement is uniquely defined
by the following loop, which should always be used as a source of
symmetry information in preference to the above space-group names.
They are only intended as comments.
;
_shelx_estimated_absorpt_t_max 0.983
_shelx_estimated_absorpt_t_min 0.963
_reflns_odcompleteness_completeness 99.85
_reflns_odcompleteness_iscentric 1
_reflns_odcompleteness_theta 26.32
_olex2_refinement_description
;
1. Fixed Uiso
 At 1.2 times of:
  All C(H) groups, All C(H,H) groups, All N(H) groups
2.a Ternary CH refined with riding coordinates:
 C14(H14), C16(H16), C18(H18)
2.b Secondary CH2 refined with riding coordinates:
 C21(H21a,H21b), C11(H11a,H11b), C13(H13a,H13b), C15(H15a,H15b), C17(H17a,
 H17b), C19(H19a,H19b), C20(H20a,H20b)
2.c Aromatic/amide H refined with riding coordinates:
 C2(H2), C3(H3), C5(H5), C6(H6), N2(H2a), N3(H3a)
;
_olex2_exptl_crystal_mounting_method 'Paratone N'
_olex2_submission_original_sample_id DM030
_olex2_submission_special_instructions 'No special instructions were received'
_oxdiff_exptl_absorpt_empirical_details
;
Empirical correction (ABSPACK) includes:
- Absorption correction using spherical harmonics
- Frame scaling
- Detector area scaling
;
_oxdiff_exptl_absorpt_empirical_full_max 1.411
_oxdiff_exptl_absorpt_empirical_full_min 0.773

loop_
_space_group_symop_operation_xyz
'x, y, z'
'-x, y, -z+1/2'
'x+1/2, y+1/2, z'
'-x+1/2, y+1/2, -z+1/2'
'-x, -y, -z'
'x, -y, z-1/2'
'-x+1/2, -y+1/2, -z'
'x+1/2, -y+1/2, z-1/2'

loop_
_atom_site_label
_atom_site_type_symbol
_atom_site_fract_x
_atom_site_fract_y
_atom_site_fract_z
_atom_site_U_iso_or_equiv
_atom_site_adp_type
_atom_site_occupancy
_atom_site_site_symmetry_order
_atom_site_calc_flag
_atom_site_refinement_flags_posn
_atom_site_refinement_flags_adp
_atom_site_refinement_flags_occupancy
_atom_site_disorder_assembly
_atom_site_disorder_group
C21 C 0.54996(3) 0.2949(2) 0.48743(11) 0.0219(3) Uani 1 1 d . . . . .
H21A H 0.549556 0.436486 0.453570 0.026 Uiso 1 1 calc R U . . .
H21B H 0.544072 0.184821 0.435490 0.026 Uiso 1 1 calc R U . . .
C1 C 0.80291(3) 0.3413(2) 0.68868(10) 0.0205(3) Uani 1 1 d . . . . .
C2 C 0.78674(3) 0.5158(2) 0.64730(10) 0.0207(3) Uani 1 1 d . . . . .
H2 H 0.796671 0.651562 0.645193 0.025 Uiso 1 1 calc R U . . .
C3 C 0.75602(3) 0.4918(2) 0.60895(10) 0.0196(3) Uani 1 1 d . . . . .
H3 H 0.744939 0.610121 0.578497 0.024 Uiso 1 1 calc R U . . .
C4 C 0.74133(3) 0.2933(2) 0.61510(9) 0.0162(3) Uani 1 1 d . . . . .
C5 C 0.75840(3) 0.1165(2) 0.65454(10) 0.0187(3) Uani 1 1 d . . . . .
H5 H 0.748708 -0.020166 0.656169 0.022 Uiso 1 1 calc R U . . .
C6 C 0.78929(3) 0.1404(2) 0.69106(10) 0.0209(3) Uani 1 1 d . . . . .
H6 H 0.801002 0.020901 0.717389 0.025 Uiso 1 1 calc R U . . .
C7 C 0.68849(3) 0.4122(2) 0.55114(9) 0.0166(3) Uani 1 1 d . . . . .
C8 C 0.68579(3) 0.6463(2) 0.54799(10) 0.0178(3) Uani 1 1 d . . . . .
C9 C 0.65356(3) 0.6228(2) 0.49865(10) 0.0194(3) Uani 1 1 d . . . . .
C10 C 0.65717(3) 0.3863(2) 0.50887(10) 0.0178(3) Uani 1 1 d . . . . .
C11 C 0.60545(3) 0.2532(2) 0.45140(11) 0.0212(3) Uani 1 1 d . . . . .
H11A H 0.599276 0.138917 0.401864 0.025 Uiso 1 1 calc R U . . .
H11B H 0.603180 0.392215 0.415505 0.025 Uiso 1 1 calc R U . . .
C12 C 0.58313(3) 0.2491(2) 0.53611(10) 0.0185(3) Uani 1 1 d . . . . .
C13 C 0.59190(3) 0.4214(2) 0.61662(10) 0.0202(3) Uani 1 1 d . . . . .
H13A H 0.613081 0.392390 0.648972 0.024 Uiso 1 1 calc R U . . .
H13B H 0.592159 0.563925 0.583807 0.024 Uiso 1 1 calc R U . . .
C14 C 0.56832(3) 0.4221(2) 0.69737(11) 0.0242(3) Uani 1 1 d . . . . .
H14 H 0.574142 0.535829 0.748721 0.029 Uiso 1 1 calc R U . . .
C15 C 0.53553(3) 0.4673(2) 0.64717(12) 0.0280(3) Uani 1 1 d . . . . .
H15A H 0.520256 0.469549 0.699330 0.034 Uiso 1 1 calc R U . . .
H15B H 0.535187 0.609245 0.613690 0.034 Uiso 1 1 calc R U . . .
C16 C 0.52653(3) 0.2930(2) 0.56859(12) 0.0249(3) Uani 1 1 d . . . . .
H16 H 0.505095 0.322380 0.536198 0.030 Uiso 1 1 calc R U . . .
C17 C 0.52695(3) 0.0740(3) 0.62059(12) 0.0287(3) Uani 1 1 d . . . . .
H17A H 0.521042 -0.038822 0.569989 0.034 Uiso 1 1 calc R U . . .
H17B H 0.511616 0.072107 0.672562 0.034 Uiso 1 1 calc R U . . .
C18 C 0.55983(3) 0.0293(2) 0.67067(11) 0.0259(3) Uani 1 1 d . . . . .
H18 H 0.560107 -0.113894 0.704626 0.031 Uiso 1 1 calc R U . . .
C19 C 0.58308(3) 0.0293(2) 0.58874(11) 0.0220(3) Uani 1 1 d . . . . .
H19A H 0.577234 -0.083279 0.537987 0.026 Uiso 1 1 calc R U . . .
H19B H 0.604297 -0.003129 0.619945 0.026 Uiso 1 1 calc R U . . .
C20 C 0.56881(4) 0.2032(3) 0.74970(11) 0.0282(3) Uani 1 1 d . . . . .
H20A H 0.553858 0.202460 0.802842 0.034 Uiso 1 1 calc R U . . .
H20B H 0.589950 0.174130 0.782424 0.034 Uiso 1 1 calc R U . . .
N1 N 0.83482(3) 0.3716(2) 0.73432(9) 0.0283(3) Uani 1 1 d . . . . .
N2 N 0.70983(3) 0.26141(17) 0.58230(8) 0.0168(2) Uani 1 1 d . . . . .
H2A H 0.703136 0.128130 0.581905 0.020 Uiso 1 1 calc R U . . .
N3 N 0.63853(3) 0.22309(18) 0.48765(9) 0.0199(3) Uani 1 1 d . . . . .
H3A H 0.645974 0.092199 0.495253 0.024 Uiso 1 1 calc R U . . .
O1 O 0.85056(3) 0.2124(2) 0.75658(9) 0.0371(3) Uani 1 1 d . . . . .
O2 O 0.84404(3) 0.5561(2) 0.74921(10) 0.0468(3) Uani 1 1 d . . . . .
O3 O 0.70166(2) 0.80412(15) 0.57422(7) 0.0221(2) Uani 1 1 d . . . . .
O4 O 0.63367(2) 0.74940(16) 0.46553(8) 0.0257(2) Uani 1 1 d . . . . .

loop_
_atom_site_aniso_label
_atom_site_aniso_U_11
_atom_site_aniso_U_22
_atom_site_aniso_U_33
_atom_site_aniso_U_23
_atom_site_aniso_U_13
_atom_site_aniso_U_12
C21 0.0184(7) 0.0198(7) 0.0261(7) 0.0002(6) -0.0061(6) 0.0010(5)
C1 0.0167(7) 0.0299(8) 0.0150(6) -0.0012(5) 0.0019(5) -0.0022(6)
C2 0.0200(7) 0.0230(7) 0.0196(7) -0.0028(5) 0.0038(5) -0.0050(5)
C3 0.0196(7) 0.0196(7) 0.0200(7) -0.0002(5) 0.0037(5) 0.0005(5)
C4 0.0161(6) 0.0203(7) 0.0124(6) -0.0027(5) 0.0032(5) 0.0003(5)
C5 0.0212(7) 0.0174(7) 0.0176(6) -0.0005(5) 0.0021(5) -0.0007(5)
C6 0.0215(7) 0.0246(7) 0.0165(6) 0.0007(5) 0.0009(5) 0.0038(6)
C7 0.0185(7) 0.0169(7) 0.0149(6) -0.0008(5) 0.0041(5) -0.0006(5)
C8 0.0207(7) 0.0171(7) 0.0163(6) 0.0005(5) 0.0047(5) 0.0015(5)
C9 0.0217(7) 0.0178(7) 0.0191(7) -0.0004(5) 0.0039(5) 0.0011(5)
C10 0.0195(7) 0.0175(7) 0.0167(6) -0.0011(5) 0.0030(5) 0.0024(5)
C11 0.0179(7) 0.0221(7) 0.0226(7) -0.0023(5) -0.0037(5) -0.0003(5)
C12 0.0163(7) 0.0169(7) 0.0214(7) -0.0006(5) -0.0042(5) 0.0002(5)
C13 0.0189(7) 0.0165(7) 0.0244(7) -0.0010(5) -0.0027(5) -0.0015(5)
C14 0.0249(8) 0.0227(7) 0.0245(7) -0.0047(6) -0.0006(6) -0.0011(6)
C15 0.0229(8) 0.0266(8) 0.0348(8) -0.0038(6) 0.0036(6) 0.0032(6)
C16 0.0154(7) 0.0253(8) 0.0333(8) -0.0010(6) -0.0031(6) 0.0007(6)
C17 0.0222(8) 0.0275(8) 0.0362(8) 0.0009(7) 0.0006(6) -0.0065(6)
C18 0.0263(8) 0.0205(7) 0.0302(8) 0.0058(6) -0.0023(6) -0.0033(6)
C19 0.0195(7) 0.0158(7) 0.0293(8) -0.0001(5) -0.0059(6) 0.0010(5)
C20 0.0287(8) 0.0313(8) 0.0244(8) 0.0032(6) 0.0004(6) -0.0030(6)
N1 0.0207(6) 0.0409(8) 0.0227(6) 0.0034(6) -0.0013(5) -0.0045(6)
N2 0.0159(6) 0.0141(5) 0.0206(6) 0.0002(4) 0.0017(4) -0.0007(4)
N3 0.0168(6) 0.0162(6) 0.0263(6) -0.0016(5) -0.0002(5) 0.0018(4)
O1 0.0226(6) 0.0483(7) 0.0392(7) 0.0075(5) -0.0046(5) 0.0048(5)
O2 0.0335(7) 0.0426(8) 0.0611(9) 0.0046(6) -0.0157(6) -0.0170(6)
O3 0.0244(5) 0.0148(5) 0.0269(5) -0.0004(4) 0.0013(4) -0.0022(4)
O4 0.0235(5) 0.0201(5) 0.0330(6) 0.0027(4) -0.0003(4) 0.0054(4)

loop_
_atom_type_symbol
_atom_type_description
_atom_type_scat_dispersion_real
_atom_type_scat_dispersion_imag
_atom_type_scat_source
C C 0.0033 0.0016 'International Tables Vol C Tables 4.2.6.8 and 6.1.1.4'
H H 0.0000 0.0000 'International Tables Vol C Tables 4.2.6.8 and 6.1.1.4'
N N 0.0061 0.0033 'International Tables Vol C Tables 4.2.6.8 and 6.1.1.4'
O O 0.0106 0.0060 'International Tables Vol C Tables 4.2.6.8 and 6.1.1.4'

loop_
_exptl_crystal_face_index_h
_exptl_crystal_face_index_k
_exptl_crystal_face_index_l
_exptl_crystal_face_perp_dist
30 7 7 0.1115
-48 0 -10 0.1010
47 5 5 0.0894
-57 -2 -4 0.0756
54 4 -1 0.0730
-60 -1 2 0.0822
55 3 -6 0.0870
-52 4 3 0.1108
27 -5 11 0.1410
-43 6 2 0.1298
37 -4 -13 0.1386
24 -5 13 0.1460
-13 8 8 0.1343
6 8 7 0.1277
-27 -3 -15 0.1368
-5 -8 -6 0.1591
-39 -7 -1 0.1155
51 5 -2 0.0738
-49 -5 3 0.1001
52 4 -8 0.0856
39 5 -11 0.1233
1 -5 15 0.1635
45 -1 -13 0.1213
-53 4 5 0.1124
-35 3 14 0.1803

loop_
_geom_angle_atom_site_label_1
_geom_angle_atom_site_label_2
_geom_angle_atom_site_label_3
_geom_angle
_geom_angle_site_symmetry_1
_geom_angle_site_symmetry_3
_geom_angle_publ_flag
H21A C21 H21B 108.2 . . ?
C12 C21 H21A 109.6 . . ?
C12 C21 H21B 109.6 . . ?
C16 C21 H21A 109.6 . . ?
C16 C21 H21B 109.6 . . ?
C16 C21 C12 110.09(11) . . ?
C2 C1 C6 121.57(12) . . ?
C2 C1 N1 119.03(13) . . ?
C6 C1 N1 119.36(13) . . ?
C1 C2 H2 120.2 . . ?
C1 C2 C3 119.62(13) . . ?
C3 C2 H2 120.2 . . ?
C2 C3 H3 120.1 . . ?
C2 C3 C4 119.81(13) . . ?
C4 C3 H3 120.1 . . ?
C3 C4 C5 119.70(12) . . ?
C3 C4 N2 122.54(12) . . ?
N2 C4 C5 117.75(12) . . ?
C4 C5 H5 119.9 . . ?
C6 C5 C4 120.17(13) . . ?
C6 C5 H5 119.9 . . ?
C1 C6 H6 120.5 . . ?
C5 C6 C1 119.02(13) . . ?
C5 C6 H6 120.5 . . ?
C10 C7 C8 91.87(11) . . ?
N2 C7 C8 138.71(12) . . ?
N2 C7 C10 129.39(12) . . ?
C7 C8 C9 89.02(10) . . ?
O3 C8 C7 138.47(13) . . ?
O3 C8 C9 132.50(12) . . ?
C8 C9 C10 88.37(10) . . ?
O4 C9 C8 133.90(13) . . ?
O4 C9 C10 137.73(13) . . ?
C7 C10 C9 90.61(11) . . ?
N3 C10 C7 135.51(13) . . ?
N3 C10 C9 133.88(12) . . ?
H11A C11 H11B 107.7 . . ?
C12 C11 H11A 108.8 . . ?
C12 C11 H11B 108.8 . . ?
N3 C11 H11A 108.8 . . ?
N3 C11 H11B 108.8 . . ?
N3 C11 C12 113.80(11) . . ?
C11 C12 C21 107.64(11) . . ?
C11 C12 C13 111.23(11) . . ?
C11 C12 C19 111.69(11) . . ?
C13 C12 C21 108.97(11) . . ?
C13 C12 C19 108.63(11) . . ?
C19 C12 C21 108.61(11) . . ?
C12 C13 H13A 109.6 . . ?
C12 C13 H13B 109.6 . . ?
H13A C13 H13B 108.1 . . ?
C14 C13 C12 110.27(11) . . ?
C14 C13 H13A 109.6 . . ?
C14 C13 H13B 109.6 . . ?
C13 C14 H14 109.5 . . ?
C13 C14 C15 109.55(12) . . ?
C13 C14 C20 109.13(12) . . ?
C15 C14 H14 109.5 . . ?
C20 C14 H14 109.5 . . ?
C20 C14 C15 109.77(12) . . ?
C14 C15 H15A 109.8 . . ?
C14 C15 H15B 109.8 . . ?
H15A C15 H15B 108.2 . . ?
C16 C15 C14 109.57(12) . . ?
C16 C15 H15A 109.8 . . ?
C16 C15 H15B 109.8 . . ?
C21 C16 C15 109.06(12) . . ?
C21 C16 H16 109.4 . . ?
C21 C16 C17 109.76(12) . . ?
C15 C16 H16 109.4 . . ?
C17 C16 C15 109.66(12) . . ?
C17 C16 H16 109.4 . . ?
C16 C17 H17A 109.8 . . ?
C16 C17 H17B 109.8 . . ?
C16 C17 C18 109.44(12) . . ?
H17A C17 H17B 108.2 . . ?
C18 C17 H17A 109.8 . . ?
C18 C17 H17B 109.8 . . ?
C17 C18 H18 109.5 . . ?
C19 C18 C17 108.92(12) . . ?
C19 C18 H18 109.5 . . ?
C19 C18 C20 109.86(12) . . ?
C20 C18 C17 109.69(13) . . ?
C20 C18 H18 109.5 . . ?
C12 C19 H19A 109.6 . . ?
C12 C19 H19B 109.6 . . ?
C18 C19 C12 110.18(11) . . ?
C18 C19 H19A 109.6 . . ?
C18 C19 H19B 109.6 . . ?
H19A C19 H19B 108.1 . . ?
C14 C20 C18 109.26(12) . . ?
C14 C20 H20A 109.8 . . ?
C14 C20 H20B 109.8 . . ?
C18 C20 H20A 109.8 . . ?
C18 C20 H20B 109.8 . . ?
H20A C20 H20B 108.3 . . ?
O1 N1 C1 118.31(13) . . ?
O1 N1 O2 123.94(13) . . ?
O2 N1 C1 117.74(13) . . ?
C4 N2 H2A 116.3 . . ?
C7 N2 C4 127.42(11) . . ?
C7 N2 H2A 116.3 . . ?
C10 N3 C11 121.72(11) . . ?
C10 N3 H3A 119.1 . . ?
C11 N3 H3A 119.1 . . ?

loop_
_geom_bond_atom_site_label_1
_geom_bond_atom_site_label_2
_geom_bond_distance
_geom_bond_site_symmetry_2
_geom_bond_publ_flag
C21 H21A 0.9900 . ?
C21 H21B 0.9900 . ?
C21 C12 1.5413(18) . ?
C21 C16 1.530(2) . ?
C1 C2 1.380(2) . ?
C1 C6 1.385(2) . ?
C1 N1 1.4638(18) . ?
C2 H2 0.9500 . ?
C2 C3 1.3824(19) . ?
C3 H3 0.9500 . ?
C3 C4 1.3958(19) . ?
C4 C5 1.4019(19) . ?
C4 N2 1.4007(17) . ?
C5 H5 0.9500 . ?
C5 C6 1.3824(19) . ?
C6 H6 0.9500 . ?
C7 C8 1.4658(19) . ?
C7 C10 1.4230(18) . ?
C7 N2 1.3543(17) . ?
C8 C9 1.4885(19) . ?
C8 O3 1.2315(16) . ?
C9 C10 1.4899(19) . ?
C9 O4 1.2184(17) . ?
C10 N3 1.3114(17) . ?
C11 H11A 0.9900 . ?
C11 H11B 0.9900 . ?
C11 C12 1.533(2) . ?
C11 N3 1.4740(17) . ?
C12 C13 1.5386(18) . ?
C12 C19 1.5386(19) . ?
C13 H13A 0.9900 . ?
C13 H13B 0.9900 . ?
C13 C14 1.530(2) . ?
C14 H14 1.0000 . ?
C14 C15 1.533(2) . ?
C14 C20 1.531(2) . ?
C15 H15A 0.9900 . ?
C15 H15B 0.9900 . ?
C15 C16 1.532(2) . ?
C16 H16 1.0000 . ?
C16 C17 1.530(2) . ?
C17 H17A 0.9900 . ?
C17 H17B 0.9900 . ?
C17 C18 1.535(2) . ?
C18 H18 1.0000 . ?
C18 C19 1.532(2) . ?
C18 C20 1.534(2) . ?
C19 H19A 0.9900 . ?
C19 H19B 0.9900 . ?
C20 H20A 0.9900 . ?
C20 H20B 0.9900 . ?
N1 O1 1.2243(17) . ?
N1 O2 1.2286(18) . ?
N2 H2A 0.8800 . ?
N3 H3A 0.8800 . ?

loop_
_geom_torsion_atom_site_label_1
_geom_torsion_atom_site_label_2
_geom_torsion_atom_site_label_3
_geom_torsion_atom_site_label_4
_geom_torsion
_geom_torsion_site_symmetry_1
_geom_torsion_site_symmetry_2
_geom_torsion_site_symmetry_3
_geom_torsion_site_symmetry_4
_geom_torsion_publ_flag
C21 C12 C13 C14 58.55(14) . . . . ?
C21 C12 C19 C18 -59.76(14) . . . . ?
C21 C16 C17 C18 60.09(16) . . . . ?
C1 C2 C3 C4 1.9(2) . . . . ?
C2 C1 C6 C5 -2.5(2) . . . . ?
C2 C1 N1 O1 -168.98(13) . . . . ?
C2 C1 N1 O2 12.0(2) . . . . ?
C2 C3 C4 C5 -3.86(19) . . . . ?
C2 C3 C4 N2 176.72(12) . . . . ?
C3 C4 C5 C6 2.67(19) . . . . ?
C3 C4 N2 C7 -7.4(2) . . . . ?
C4 C5 C6 C1 0.47(19) . . . . ?
C5 C4 N2 C7 173.16(12) . . . . ?
C6 C1 C2 C3 1.3(2) . . . . ?
C6 C1 N1 O1 13.19(19) . . . . ?
C6 C1 N1 O2 -165.86(13) . . . . ?
C7 C8 C9 C10 2.69(10) . . . . ?
C7 C8 C9 O4 -177.38(16) . . . . ?
C7 C10 N3 C11 174.31(14) . . . . ?
C8 C7 C10 C9 2.82(10) . . . . ?
C8 C7 C10 N3 -176.68(16) . . . . ?
C8 C7 N2 C4 -9.0(2) . . . . ?
C8 C9 C10 C7 -2.77(10) . . . . ?
C8 C9 C10 N3 176.74(15) . . . . ?
C9 C10 N3 C11 -5.0(2) . . . . ?
C10 C7 C8 C9 -2.82(10) . . . . ?
C10 C7 C8 O3 176.02(17) . . . . ?
C10 C7 N2 C4 173.76(13) . . . . ?
C11 C12 C13 C14 177.06(11) . . . . ?
C11 C12 C19 C18 -178.32(11) . . . . ?
C12 C21 C16 C15 60.49(15) . . . . ?
C12 C21 C16 C17 -59.67(15) . . . . ?
C12 C11 N3 C10 -93.78(15) . . . . ?
C12 C13 C14 C15 -59.31(15) . . . . ?
C12 C13 C14 C20 60.89(14) . . . . ?
C13 C12 C19 C18 58.63(14) . . . . ?
C13 C14 C15 C16 60.08(16) . . . . ?
C13 C14 C20 C18 -60.31(15) . . . . ?
C14 C15 C16 C21 -60.59(15) . . . . ?
C14 C15 C16 C17 59.63(16) . . . . ?
C15 C14 C20 C18 59.76(16) . . . . ?
C15 C16 C17 C18 -59.71(16) . . . . ?
C16 C21 C12 C11 -179.99(11) . . . . ?
C16 C21 C12 C13 -59.25(14) . . . . ?
C16 C21 C12 C19 58.93(14) . . . . ?
C16 C17 C18 C19 -60.34(16) . . . . ?
C16 C17 C18 C20 59.93(16) . . . . ?
C17 C18 C19 C12 60.76(15) . . . . ?
C17 C18 C20 C14 -59.86(16) . . . . ?
C19 C12 C13 C14 -59.61(14) . . . . ?
C19 C18 C20 C14 59.84(15) . . . . ?
C20 C14 C15 C16 -59.74(16) . . . . ?
C20 C18 C19 C12 -59.41(15) . . . . ?
N1 C1 C2 C3 -176.48(12) . . . . ?
N1 C1 C6 C5 175.28(12) . . . . ?
N2 C4 C5 C6 -177.89(12) . . . . ?
N2 C7 C8 C9 179.36(16) . . . . ?
N2 C7 C8 O3 -1.8(3) . . . . ?
N2 C7 C10 C9 -179.04(13) . . . . ?
N2 C7 C10 N3 1.5(3) . . . . ?
N3 C11 C12 C21 176.90(11) . . . . ?
N3 C11 C12 C13 57.60(15) . . . . ?
N3 C11 C12 C19 -63.96(14) . . . . ?
O3 C8 C9 C10 -176.27(15) . . . . ?
O3 C8 C9 O4 3.7(3) . . . . ?
O4 C9 C10 C7 177.30(17) . . . . ?
O4 C9 C10 N3 -3.2(3) . . . . ?

loop_
_exptl_oxdiff_crystal_face_indexfrac_h
_exptl_oxdiff_crystal_face_indexfrac_k
_exptl_oxdiff_crystal_face_indexfrac_l
_exptl_oxdiff_crystal_face_x
_exptl_oxdiff_crystal_face_y
_exptl_oxdiff_crystal_face_z
29.5011 6.8025 6.7994 0.3832 -0.9236 -0.0057
-48.1363 -0.1077 -10.0548 -0.4373 0.5103 0.7405
47.0591 4.7211 4.9206 0.6327 -0.7396 -0.2295
-57.2397 -1.5432 -3.6534 -0.7435 0.4544 0.4907
53.9880 3.9653 -0.5273 0.8436 -0.5161 -0.1483
-60.3493 -0.6863 1.6410 -0.8954 0.2140 0.3905
55.3819 2.7828 -6.0826 0.9714 -0.2326 -0.0476
-52.4784 4.2768 3.3076 -0.7288 -0.3031 0.6140
27.2205 -5.4305 11.3258 0.0079 0.0044 -1.0000
-43.2677 6.1196 2.3467 -0.5417 -0.4642 0.7007
37.0500 -3.8276 -13.1955 0.7554 0.6461 -0.1093
23.5768 -4.6189 13.4834 -0.0783 -0.1258 -0.9890
-13.3907 7.8656 7.5593 -0.2135 -0.8938 0.3944
6.3474 8.0446 7.0991 0.0766 -0.9623 0.2609
-26.6235 -2.5544 -15.1228 -0.0643 0.8188 0.5705
-4.8077 -8.2123 -6.3727 -0.0755 0.9475 -0.3107
-38.9842 -6.6587 -1.1486 -0.6464 0.7558 -0.1044
50.8091 4.7717 -2.1420 0.8529 -0.5220 -0.0092
-49.4531 -5.0337 2.7037 -0.8523 0.5215 -0.0399
51.6404 3.5004 -7.6014 0.9689 -0.2319 0.0865
39.3964 4.9124 -10.5823 0.8955 -0.2140 0.3902
1.0725 -5.2814 14.8528 -0.4380 -0.0356 -0.8983
45.1438 -1.1056 -13.2953 0.9235 0.3832 0.0178
-52.9504 3.8290 5.2630 -0.7902 -0.3273 0.5181
-34.5725 3.3044 14.4278 -0.7600 -0.6499 0.0092
